data_7107520
loop_
_publ_author_name
'Nianyong Zhu'
'Gerard Tobin'
'Wolfgang Schmitt'

_publ_section_title
;
 Extending the family of Zn-based MOFs: Synthetic approaches to chiral
 framework structures and MOFs with large pores and channels
;
_journal_name_full Chem.Commun.
_journal_page_first 3638
_journal_paper_doi 10.1039/c2cc17357c
_journal_volume 48
_journal_year 2012
_chemical_formula_moiety 'C72 H44 N2 O14 Zn3'
_chemical_formula_sum 'C72 H44 N2 O14 Zn3'
_chemical_formula_weight 1357.20
_chemical_name_common '(Zn3(BTEB)2(DMF)2) (TCM-1)'
_chemical_name_systematic
;
?
;
_space_group_IT_number 95
_symmetry_cell_setting tetragonal
_symmetry_space_group_name_Hall 'P 4cw 2c'
_symmetry_space_group_name_H-M 'P 43 2 2'
_atom_sites_solution_hydrogens geom
_atom_sites_solution_primary direct
_atom_sites_solution_secondary difmap
_audit_creation_method SHELXL-97
_cell_angle_alpha 90.00
_cell_angle_beta 90.00
_cell_angle_gamma 90.00
_cell_formula_units_Z 4
_cell_length_a 20.269(2)
_cell_length_b 20.269(2)
_cell_length_c 39.645(4)
_cell_measurement_reflns_used 5813
_cell_measurement_temperature 250(2)
_cell_measurement_theta_max 18.8257
_cell_measurement_theta_min 2.2468
_cell_volume 16287(3)
_computing_cell_refinement Smart
_computing_data_collection Smart
_computing_data_reduction Saintplus
_computing_molecular_graphics 'Ortep-3 for Windows (Farrugia, 1997)'
_computing_publication_material 'WinGX publication routines (Farrugia, 1999)'
_computing_structure_refinement 'SHELXL-97 (Sheldrick, 1997)'
_computing_structure_solution SHELXS-97
_diffrn_ambient_temperature 250(2)
_diffrn_measured_fraction_theta_full 0.997
_diffrn_measured_fraction_theta_max 0.997
_diffrn_measurement_device_type 'Bruker APEX CCD'
_diffrn_measurement_method w-scan
_diffrn_radiation_monochromator graphite
_diffrn_radiation_source 'fine-focus sealed tube'
_diffrn_radiation_type MoK\a
_diffrn_radiation_wavelength 0.71073
_diffrn_reflns_av_R_equivalents 0.1204
_diffrn_reflns_av_sigmaI/netI 0.1128
_diffrn_reflns_limit_h_max 22
_diffrn_reflns_limit_h_min -24
_diffrn_reflns_limit_k_max 24
_diffrn_reflns_limit_k_min -24
_diffrn_reflns_limit_l_max 40
_diffrn_reflns_limit_l_min -48
_diffrn_reflns_number 77843
_diffrn_reflns_theta_full 25.71
_diffrn_reflns_theta_max 25.71
_diffrn_reflns_theta_min 1.00
_diffrn_standards_decay_% 0.0(2)
_exptl_absorpt_coefficient_mu 0.465
_exptl_absorpt_correction_T_max 1.000000
_exptl_absorpt_correction_T_min 0.754197
_exptl_absorpt_correction_type empirical
_exptl_absorpt_process_details SADABS
_exptl_crystal_colour colourless
_exptl_crystal_density_diffrn 0.553
_exptl_crystal_density_method 'not measured'
_exptl_crystal_description prism
_exptl_crystal_F_000 2768
_exptl_crystal_size_max 0.3
_exptl_crystal_size_mid 0.2
_exptl_crystal_size_min 0.2
_platon_squeeze_details ' ?'
_refine_diff_density_max 0.390
_refine_diff_density_min -0.154
_refine_diff_density_rms 0.025
_refine_ls_abs_structure_details 'Flack H D (1983), Acta Cryst. A39, 876-881'
_refine_ls_abs_structure_Flack 0.082(9)
_refine_ls_extinction_method none
_refine_ls_goodness_of_fit_ref 0.762
_refine_ls_hydrogen_treatment constr
_refine_ls_matrix_type full
_refine_ls_number_parameters 391
_refine_ls_number_reflns 15488
_refine_ls_number_restraints 7
_refine_ls_restrained_S_all 0.762
_refine_ls_R_factor_all 0.1260
_refine_ls_R_factor_gt 0.0431
_refine_ls_shift/su_max 0.001
_refine_ls_shift/su_mean 0.000
_refine_ls_structure_factor_coef Fsqd
_refine_ls_weighting_details 'calc w=1/[\s^2^(Fo^2^)+(0.0224P)^2^+0.0000P] where P=(Fo^2^+2Fc^2^)/3'
_refine_ls_weighting_scheme calc
_refine_ls_wR_factor_gt 0.0678
_refine_ls_wR_factor_ref 0.0799
_reflns_number_gt 6650
_reflns_number_total 15488
_reflns_threshold_expression >2sigma(I)
_cod_data_source_file c2cc17357c.txt
_cod_data_source_block Zn3MOF_j017
_cod_database_code 7107520

loop_
_symmetry_equiv_pos_as_xyz
'x, y, z'
'-x, -y, z+1/2'
'x, -y, -z+1/2'
'-x, y, -z'
'-y, -x, -z+3/4'
'y, x, -z+1/4'
'y, -x, z+1/4'
'-y, x, z+3/4'

loop_
_atom_site_label
_atom_site_type_symbol
_atom_site_fract_x
_atom_site_fract_y
_atom_site_fract_z
_atom_site_U_iso_or_equiv
_atom_site_adp_type
_atom_site_occupancy
_atom_site_symmetry_multiplicity
_atom_site_calc_flag
_atom_site_refinement_flags
Zn1 Zn 0.16811(2) 0.0000 0.2500 0.07140(15) Uani 1 2 d S
Zn2 Zn 0.168079(17) -0.145433(17) 0.299124(8) 0.08123(12) Uani 1 1 d .
O1 O 0.16968(9) 0.01580(9) 0.30166(4) 0.0820(6) Uani 1 1 d .
O2 O 0.15036(10) -0.07614(11) 0.33134(4) 0.0812(6) Uani 1 1 d .
O3 O 0.14902(13) 0.73685(11) 0.46111(6) 0.1117(9) Uani 1 1 d .
O4 O 0.07150(13) 0.76064(12) 0.50008(6) 0.1167(8) Uani 1 1 d .
O5 O -0.10922(11) 0.17329(12) 0.76274(5) 0.1026(8) Uani 1 1 d .
O6 O -0.09326(10) 0.06920(12) 0.75704(5) 0.0905(7) Uani 1 1 d .
O7 O 0.16226(14) -0.22431(11) 0.32943(6) 0.1325(9) Uani 1 1 d D
N1 N 0.1297(4) -0.3084(4) 0.3688(2) 0.344(3) Uiso 1 1 d D
C1 C 0.15612(15) -0.01444(18) 0.32782(7) 0.0725(8) Uani 1 1 d .
C2 C 0.14420(15) 0.02579(18) 0.35960(7) 0.0753(9) Uani 1 1 d .
C3 C 0.14981(18) 0.0924(2) 0.35882(8) 0.0984(11) Uani 1 1 d .
H3 H 0.1619 0.1134 0.3386 0.118 Uiso 1 1 calc R
C4 C 0.13795(18) 0.13015(17) 0.38735(9) 0.1160(13) Uani 1 1 d .
H4 H 0.1422 0.1763 0.3867 0.139 Uiso 1 1 calc R
C5 C 0.11923(17) 0.0974(2) 0.41751(9) 0.0970(11) Uani 1 1 d .
C6 C 0.11407(17) 0.0296(2) 0.41808(8) 0.1007(12) Uani 1 1 d .
H6 H 0.1024 0.0082 0.4382 0.121 Uiso 1 1 calc R
C7 C 0.12591(15) -0.00774(17) 0.38907(8) 0.0929(10) Uani 1 1 d .
H7 H 0.1217 -0.0539 0.3893 0.111 Uiso 1 1 calc R
C8 C 0.10723(19) 0.13635(18) 0.44788(10) 0.1110(12) Uani 1 1 d .
C9 C 0.09925(19) 0.1685(2) 0.47208(10) 0.1132(13) Uani 1 1 d .
C10 C 0.08904(18) 0.2107(2) 0.50092(10) 0.1060(11) Uani 1 1 d .
C11 C 0.09400(18) 0.2784(2) 0.49756(9) 0.1131(12) Uani 1 1 d .
H11 H 0.1043 0.2963 0.4763 0.136 Uiso 1 1 calc R
C12 C 0.0843(2) 0.3204(2) 0.52445(11) 0.1118(12) Uani 1 1 d .
C13 C 0.07166(18) 0.29220(19) 0.55730(9) 0.1057(12) Uani 1 1 d .
H13 H 0.0659 0.3195 0.5763 0.127 Uiso 1 1 calc R
C14 C 0.06817(18) 0.2243(2) 0.56033(9) 0.1057(12) Uani 1 1 d .
C15 C 0.07736(18) 0.18149(18) 0.53263(10) 0.1116(12) Uani 1 1 d .
H15 H 0.0758 0.1354 0.5352 0.134 Uiso 1 1 calc R
C16 C 0.0906(3) 0.3848(3) 0.52107(11) 0.1397(19) Uani 1 1 d .
C17 C 0.0925(2) 0.4440(3) 0.51690(10) 0.1400(17) Uani 1 1 d .
C18 C 0.1010(3) 0.5167(2) 0.50869(12) 0.1288(15) Uani 1 1 d .
C19 C 0.1371(2) 0.5375(2) 0.48198(11) 0.1425(18) Uani 1 1 d .
H19 H 0.1598 0.5068 0.4685 0.171 Uiso 1 1 calc R
C20 C 0.1403(2) 0.6029(2) 0.47463(9) 0.1281(14) Uani 1 1 d .
H20 H 0.1656 0.6169 0.4561 0.154 Uiso 1 1 calc R
C21 C 0.10756(18) 0.6490(2) 0.49374(10) 0.1008(11) Uani 1 1 d .
C22 C 0.07170(19) 0.6283(2) 0.52198(10) 0.1072(12) Uani 1 1 d .
H22 H 0.0516 0.6598 0.5360 0.129 Uiso 1 1 calc R
C23 C 0.0659(2) 0.5652(3) 0.52902(10) 0.1267(14) Uani 1 1 d .
H23 H 0.0392 0.5514 0.5471 0.152 Uiso 1 1 calc R
C24 C 0.1105(2) 0.7223(2) 0.48359(10) 0.0990(12) Uani 1 1 d .
C25 C 0.0518(2) 0.19707(17) 0.59345(10) 0.1132(13) Uani 1 1 d .
C26 C 0.03613(18) 0.18147(16) 0.62054(10) 0.1055(12) Uani 1 1 d .
C27 C 0.01127(18) 0.1654(2) 0.65428(8) 0.0991(10) Uani 1 1 d .
C28 C -0.0176(2) 0.21630(18) 0.67163(10) 0.1347(16) Uani 1 1 d .
H28 H -0.0175 0.2592 0.6626 0.162 Uiso 1 1 calc R
C29 C -0.04664(19) 0.2042(2) 0.70201(10) 0.1241(13) Uani 1 1 d .
H29 H -0.0646 0.2396 0.7143 0.149 Uiso 1 1 calc R
C30 C -0.05026(17) 0.1426(2) 0.71496(8) 0.0888(10) Uani 1 1 d .
C31 C -0.01694(15) 0.09076(17) 0.69755(9) 0.0832(9) Uani 1 1 d .
H31 H -0.0152 0.0484 0.7071 0.100 Uiso 1 1 calc R
C32 C 0.01224(17) 0.1021(2) 0.66725(9) 0.0926(10) Uani 1 1 d .
H32 H 0.0327 0.0676 0.6553 0.111 Uiso 1 1 calc R
C33 C -0.08670(17) 0.1262(2) 0.74735(9) 0.0903(11) Uani 1 1 d .
C34 C 0.1205(5) -0.2529(5) 0.3468(2) 0.363(6) Uiso 1 1 d D
H34 H 0.0773 -0.2363 0.3454 0.435 Uiso 1 1 calc R
C35 C 0.2018(7) -0.3281(8) 0.3696(4) 0.644(11) Uiso 1 1 d D
C36 C 0.0703(5) -0.3144(5) 0.3917(2) 0.390(5) Uiso 1 1 d D

loop_
_atom_site_aniso_label
_atom_site_aniso_U_11
_atom_site_aniso_U_22
_atom_site_aniso_U_33
_atom_site_aniso_U_23
_atom_site_aniso_U_13
_atom_site_aniso_U_12
Zn1 0.0752(4) 0.0954(4) 0.0435(3) 0.0060(3) 0.000 0.000
Zn2 0.0930(3) 0.0966(3) 0.0542(2) 0.0049(2) -0.0015(2) 0.0031(2)
O1 0.0996(15) 0.1079(15) 0.0385(11) 0.0075(11) 0.0067(12) -0.0220(12)
O2 0.1013(17) 0.0950(16) 0.0473(12) 0.0058(12) 0.0070(11) 0.0066(15)
O3 0.151(2) 0.1029(18) 0.0814(19) 0.0100(14) 0.0211(17) 0.0151(16)
O4 0.166(2) 0.112(2) 0.0719(16) -0.0027(15) 0.0062(17) 0.0518(16)
O5 0.1277(19) 0.115(2) 0.0653(16) -0.0069(14) 0.0201(13) -0.0224(16)
O6 0.1039(17) 0.1050(19) 0.0627(15) 0.0078(14) -0.0010(12) -0.0260(15)
O7 0.167(2) 0.1254(19) 0.105(2) 0.0294(15) 0.0056(18) -0.0217(19)
C1 0.073(2) 0.089(3) 0.056(2) 0.002(2) -0.0031(17) 0.003(2)
C2 0.091(2) 0.087(3) 0.048(2) -0.0071(19) -0.0052(17) -0.007(2)
C3 0.148(3) 0.105(3) 0.041(2) 0.002(2) 0.004(2) -0.018(3)
C4 0.187(4) 0.096(3) 0.065(2) 0.010(2) -0.003(2) -0.013(3)
C5 0.126(3) 0.109(3) 0.057(3) -0.013(2) 0.006(2) 0.005(2)
C6 0.145(3) 0.106(3) 0.052(2) -0.002(2) 0.012(2) -0.006(3)
C7 0.126(3) 0.094(3) 0.058(2) 0.006(2) 0.004(2) -0.011(2)
C8 0.164(4) 0.105(3) 0.064(3) -0.003(2) -0.004(3) -0.007(2)
C9 0.171(4) 0.110(3) 0.058(3) 0.000(2) 0.007(2) -0.014(3)
C10 0.150(3) 0.107(3) 0.060(2) -0.012(3) 0.010(2) -0.014(3)
C11 0.181(4) 0.100(3) 0.058(3) 0.005(3) 0.018(2) -0.009(3)
C12 0.163(4) 0.085(3) 0.088(3) 0.005(3) 0.025(3) -0.002(3)
C13 0.170(4) 0.078(3) 0.069(3) -0.017(2) 0.024(2) -0.005(3)
C14 0.155(3) 0.104(3) 0.058(2) -0.004(2) 0.027(2) -0.027(3)
C15 0.163(3) 0.094(3) 0.077(3) -0.003(3) 0.023(3) -0.014(2)
C16 0.237(5) 0.090(4) 0.092(3) 0.012(3) 0.027(3) -0.003(4)
C17 0.173(4) 0.166(5) 0.082(3) 0.007(4) 0.012(3) 0.008(5)
C18 0.210(5) 0.083(4) 0.094(4) -0.005(3) -0.007(3) 0.012(3)
C19 0.251(5) 0.078(3) 0.099(3) 0.015(2) 0.079(3) 0.024(3)
C20 0.185(4) 0.112(4) 0.087(3) 0.002(3) 0.038(3) 0.026(3)
C21 0.124(3) 0.109(4) 0.069(3) -0.001(3) 0.008(2) 0.025(3)
C22 0.147(3) 0.096(3) 0.078(3) 0.010(2) 0.022(2) 0.022(3)
C23 0.146(4) 0.140(4) 0.095(3) 0.032(3) 0.025(3) 0.012(4)
C24 0.131(4) 0.097(4) 0.069(3) -0.005(3) -0.027(3) 0.021(3)
C25 0.178(4) 0.095(3) 0.066(3) -0.011(2) 0.016(3) -0.024(2)
C26 0.155(3) 0.091(3) 0.071(3) -0.001(2) 0.016(3) -0.014(2)
C27 0.133(3) 0.099(3) 0.065(2) -0.009(3) 0.013(2) -0.020(3)
C28 0.256(5) 0.072(3) 0.077(3) 0.007(2) 0.053(3) 0.000(3)
C29 0.199(4) 0.091(3) 0.083(3) -0.007(3) 0.045(3) 0.007(3)
C30 0.126(3) 0.086(3) 0.054(2) 0.003(2) 0.012(2) -0.015(3)
C31 0.092(3) 0.092(3) 0.066(2) 0.006(2) 0.007(2) -0.018(2)
C32 0.112(3) 0.097(3) 0.069(3) -0.002(2) 0.005(2) -0.006(2)
C33 0.104(3) 0.106(4) 0.061(3) -0.025(3) 0.007(2) -0.015(3)

loop_
_atom_type_symbol
_atom_type_description
_atom_type_scat_dispersion_real
_atom_type_scat_dispersion_imag
_atom_type_scat_source
Zn Zn 0.2839 1.4301 'International Tables Vol C Tables 4.2.6.8 and 6.1.1.4'
O O 0.0106 0.0060 'International Tables Vol C Tables 4.2.6.8 and 6.1.1.4'
N N 0.0061 0.0033 'International Tables Vol C Tables 4.2.6.8 and 6.1.1.4'
C C 0.0033 0.0016 'International Tables Vol C Tables 4.2.6.8 and 6.1.1.4'
H H 0.0000 0.0000 'International Tables Vol C Tables 4.2.6.8 and 6.1.1.4'

loop_
_geom_angle_atom_site_label_1
_geom_angle_atom_site_label_2
_geom_angle_atom_site_label_3
_geom_angle
_geom_angle_site_symmetry_1
_geom_angle_site_symmetry_3
O4 Zn1 O4 90.20(15) 8_654 5_655
O4 Zn1 O1 83.00(8) 8_654 .
O4 Zn1 O1 95.75(8) 5_655 .
O4 Zn1 O1 95.75(8) 8_654 3
O4 Zn1 O1 83.00(8) 5_655 3
O1 Zn1 O1 178.25(10) . 3
O4 Zn1 O6 92.14(10) 8_654 4_556
O4 Zn1 O6 171.88(9) 5_655 4_556
O1 Zn1 O6 92.25(8) . 4_556
O1 Zn1 O6 89.02(7) 3 4_556
O4 Zn1 O6 171.88(9) 8_654 2_554
O4 Zn1 O6 92.14(10) 5_655 2_554
O1 Zn1 O6 89.02(7) . 2_554
O1 Zn1 O6 92.25(8) 3 2_554
O6 Zn1 O6 86.61(13) 4_556 2_554
O2 Zn2 O5 125.75(9) . 2_554
O2 Zn2 O3 110.16(10) . 5_655
O5 Zn2 O3 115.73(10) 2_554 5_655
O2 Zn2 O7 99.94(9) . .
O5 Zn2 O7 100.14(10) 2_554 .
O3 Zn2 O7 98.72(11) 5_655 .
C1 O1 Zn1 138.5(2) . .
C1 O2 Zn2 128.98(19) . .
C24 O3 Zn2 111.3(3) . 5_565
C24 O4 Zn1 149.4(2) . 5_565
C33 O5 Zn2 111.8(2) . 2
C33 O6 Zn1 132.2(2) . 2
C34 O7 Zn2 138.5(6) . .
C34 N1 C36 108.9(7) . .
C34 N1 C35 110.2(9) . .
C36 N1 C35 137.2(12) . .
O1 C1 O2 127.2(3) . .
O1 C1 C2 117.7(3) . .
O2 C1 C2 115.1(3) . .
C3 C2 C7 121.6(3) . .
C3 C2 C1 120.1(3) . .
C7 C2 C1 118.2(3) . .
C2 C3 C4 121.1(3) . .
C2 C3 H3 119.5 . .
C4 C3 H3 119.5 . .
C3 C4 C5 118.5(3) . .
C3 C4 H4 120.8 . .
C5 C4 H4 120.8 . .
C6 C5 C4 120.0(3) . .
C6 C5 C8 120.8(4) . .
C4 C5 C8 119.2(4) . .
C5 C6 C7 120.9(3) . .
C5 C6 H6 119.6 . .
C7 C6 H6 119.6 . .
C6 C7 C2 118.0(3) . .
C6 C7 H7 121.0 . .
C2 C7 H7 121.0 . .
C9 C8 C5 178.1(5) . .
C8 C9 C10 177.4(4) . .
C11 C10 C15 121.0(4) . .
C11 C10 C9 120.1(4) . .
C15 C10 C9 118.8(4) . .
C12 C11 C10 121.9(4) . .
C12 C11 H11 119.1 . .
C10 C11 H11 119.1 . .
C16 C12 C11 121.3(4) . .
C16 C12 C13 120.0(4) . .
C11 C12 C13 118.6(4) . .
C14 C13 C12 118.7(3) . .
C14 C13 H13 120.6 . .
C12 C13 H13 120.6 . .
C13 C14 C15 122.5(3) . .
C13 C14 C25 117.7(3) . .
C15 C14 C25 119.8(4) . .
C10 C15 C14 117.3(3) . .
C10 C15 H15 121.4 . .
C14 C15 H15 121.4 . .
C17 C16 C12 175.8(6) . .
C16 C17 C18 173.4(5) . .
C19 C18 C23 119.0(4) . .
C19 C18 C17 122.1(4) . .
C23 C18 C17 118.7(5) . .
C18 C19 C20 119.9(4) . .
C18 C19 H19 120.0 . .
C20 C19 H19 120.0 . .
C19 C20 C21 121.4(4) . .
C19 C20 H20 119.3 . .
C21 C20 H20 119.3 . .
C20 C21 C22 119.2(4) . .
C20 C21 C24 119.5(4) . .
C22 C21 C24 121.2(4) . .
C23 C22 C21 120.5(4) . .
C23 C22 H22 119.7 . .
C21 C22 H22 119.7 . .
C22 C23 C18 119.7(4) . .
C22 C23 H23 120.1 . .
C18 C23 H23 120.1 . .
O3 C24 O4 128.1(4) . .
O3 C24 C21 116.7(4) . .
O4 C24 C21 115.2(4) . .
C26 C25 C14 173.2(4) . .
C25 C26 C27 175.1(5) . .
C28 C27 C32 121.2(3) . .
C28 C27 C26 116.0(4) . .
C32 C27 C26 122.7(4) . .
C29 C28 C27 119.5(3) . .
C29 C28 H28 120.3 . .
C27 C28 H28 120.3 . .
C30 C29 C28 121.7(3) . .
C30 C29 H29 119.2 . .
C28 C29 H29 119.2 . .
C29 C30 C31 118.1(3) . .
C29 C30 C33 123.3(4) . .
C31 C30 C33 118.6(4) . .
C32 C31 C30 120.6(3) . .
C32 C31 H31 119.7 . .
C30 C31 H31 119.7 . .
C31 C32 C27 118.7(3) . .
C31 C32 H32 120.7 . .
C27 C32 H32 120.7 . .
O5 C33 O6 122.7(4) . .
O5 C33 C30 115.8(4) . .
O6 C33 C30 121.6(4) . .
O7 C34 N1 128.1(9) . .
O7 C34 H34 116.0 . .
N1 C34 H34 116.0 . .

loop_
_geom_bond_atom_site_label_1
_geom_bond_atom_site_label_2
_geom_bond_distance
_geom_bond_site_symmetry_2
Zn1 O4 2.046(3) 8_654
Zn1 O4 2.046(3) 5_655
Zn1 O1 2.0731(17) .
Zn1 O1 2.0731(17) 3
Zn1 O6 2.085(2) 4_556
Zn1 O6 2.085(2) 2_554
Zn2 O2 1.932(2) .
Zn2 O5 1.955(2) 2_554
Zn2 O3 1.970(2) 5_655
Zn2 O7 2.004(2) .
O1 C1 1.236(3) .
O2 C1 1.264(3) .
O3 C24 1.220(4) .
O3 Zn2 1.970(2) 5_565
O4 C24 1.288(4) .
O4 Zn1 2.046(3) 5_565
O5 C33 1.221(3) .
O5 Zn2 1.955(2) 2
O6 C33 1.226(4) .
O6 Zn1 2.085(2) 2
O7 C34 1.234(8) .
N1 C34 1.436(9) .
N1 C36 1.512(9) .
N1 C35 1.514(12) .
C1 C2 1.520(4) .
C2 C3 1.356(4) .
C2 C7 1.401(4) .
C3 C4 1.386(4) .
C3 H3 0.9400 .
C4 C5 1.419(4) .
C4 H4 0.9400 .
C5 C6 1.380(4) .
C5 C8 1.460(5) .
C6 C7 1.397(4) .
C6 H6 0.9400 .
C7 H7 0.9400 .
C8 C9 1.171(5) .
C9 C10 1.443(5) .
C10 C11 1.383(4) .
C10 C15 1.409(4) .
C11 C12 1.378(4) .
C11 H11 0.9400 .
C12 C16 1.319(5) .
C12 C13 1.445(4) .
C13 C14 1.384(4) .
C13 H13 0.9400 .
C14 C15 1.411(4) .
C14 C25 1.462(4) .
C15 H15 0.9400 .
C16 C17 1.213(6) .
C17 C18 1.517(6) .
C18 C19 1.354(5) .
C18 C23 1.458(5) .
C19 C20 1.358(4) .
C19 H19 0.9400 .
C20 C21 1.374(4) .
C20 H20 0.9400 .
C21 C22 1.399(4) .
C21 C24 1.540(5) .
C22 C23 1.315(5) .
C22 H22 0.9400 .
C23 H23 0.9400 .
C25 C26 1.164(4) .
C26 C27 1.466(4) .
C27 C28 1.371(4) .
C27 C32 1.383(4) .
C28 C29 1.363(4) .
C28 H28 0.9400 .
C29 C30 1.352(4) .
C29 H29 0.9400 .
C30 C31 1.426(4) .
C30 C33 1.518(5) .
C31 C32 1.359(4) .
C31 H31 0.9400 .
C32 H32 0.9400 .
C34 H34 0.9400 .

loop_
_platon_squeeze_void_nr
_platon_squeeze_void_average_x
_platon_squeeze_void_average_y
_platon_squeeze_void_average_z
_platon_squeeze_void_volume
_platon_squeeze_void_count_electrons
1 0.000 0.936 0.000 10.1 -0.5
2 -0.001 0.517 0.104 11031.7 4104.9
3 0.000 0.064 0.500 10.1 -0.4
4 0.064 1.000 0.750 10.1 -0.4
5 0.936 0.000 0.250 10.2 -0.5
